data_7100614
loop_
_publ_author_name
'Stenson, Philip A.'
'Marin-Becerra, Armando'
'Wilson, Claire'
'Blake, Alexander J.'
'McMaster, Jonathan'
'Schr\"oder, Martin'

_publ_section_title
;
 Formation of [(L)Ni(\m2-S)x{Fe(CO)3}x] adducts (x = 1 or 2):
 analogues of the active site of [NiFe] hydrogenase
;
_journal_coden_ASTM CHCOFS
_journal_issue 3
_journal_name_full
;
 Chemical Communications (Cambridge, United Kingdom)
;
_journal_page_first 317
_journal_page_last 319
_journal_paper_doi 10.1039/b509798c
_journal_year 2006
_chemical_formula_moiety 'C25 H20 Fe2 N2 Ni O6 S2'
_chemical_formula_sum 'C25 H20 Fe2 N2 Ni O6 S2'
_chemical_formula_weight 678.96
_chemical_name_common NiL'(C3)Fe2
_space_group_IT_number 15
_symmetry_cell_setting monoclinic
_symmetry_space_group_name_Hall '-C 2yc'
_symmetry_space_group_name_H-M 'C 1 2/c 1'
_cell_angle_alpha 90.00
_cell_angle_beta 91.571(2)
_cell_angle_gamma 90.00
_cell_formula_units_Z 4
_cell_length_a 18.1561(16)
_cell_length_b 9.5235(9)
_cell_length_c 15.6850(14)
_cell_measurement_temperature 150(2)
_cell_volume 2711.1(4)
_diffrn_ambient_temperature 150(2)
_exptl_crystal_density_diffrn 1.663
_cod_depositor_comments
;
The following automatic conversions were performed:
'_symmetry_cell_setting' value 'Monoclinic' changed to 'monoclinic'
according to '/home/saulius/struct/CIF-dictionaries/cif_core.dic'
dictionary named 'cif_core.dic' version 2.4.1 from 2010-06-29.

Automatic conversion script
Id: cif_fix_enum 1527 2010-12-29 10:47:43Z saulius 
;
_cod_original_sg_symbol_H-M 'C 2/c'
_cod_database_code 7100614

loop_
_symmetry_equiv_pos_as_xyz
'x, y, z'
'-x, y, -z+1/2'
'x+1/2, y+1/2, z'
'-x+1/2, y+1/2, -z+1/2'
'-x, -y, -z'
'x, -y, z-1/2'
'-x+1/2, -y+1/2, -z'
'x+1/2, -y+1/2, z-1/2'

loop_
_atom_site_label
_atom_site_type_symbol
_atom_site_fract_x
_atom_site_fract_y
_atom_site_fract_z
_atom_site_U_iso_or_equiv
_atom_site_adp_type
_atom_site_occupancy
_atom_site_symmetry_multiplicity
_atom_site_calc_flag
_atom_site_refinement_flags
_atom_site_disorder_assembly
_atom_site_disorder_group
Ni1 Ni 0.0000 0.23528(4) 0.2500 0.02055(11) Uani 1 2 d S . .
S1 S 0.08365(3) 0.38864(6) 0.21282(4) 0.02596(15) Uani 1 1 d . . .
N1 N 0.06047(10) 0.09821(19) 0.19857(12) 0.0212(4) Uani 1 1 d . . .
Fe1 Fe 0.093087(17) 0.22246(4) 0.10345(2) 0.02414(11) Uani 1 1 d . . .
O1 O 0.21517(11) 0.3847(2) 0.03462(14) 0.0544(6) Uani 1 1 d . . .
C12 C 0.10557(13) 0.0876(3) 0.02661(16) 0.0289(6) Uani 1 1 d . . .
O2 O 0.11594(10) 0.0022(2) -0.02304(12) 0.0390(5) Uani 1 1 d . . .
C13 C 0.01057(14) 0.2919(3) 0.04802(17) 0.0335(6) Uani 1 1 d . . .
O3 O -0.03911(11) 0.3332(2) 0.01060(14) 0.0542(6) Uani 1 1 d . . .
C1 C 0.13749(12) 0.1010(2) 0.19941(14) 0.0240(5) Uani 1 1 d . . .
H1A H 0.1621 0.0124 0.1811 0.029 Uiso 1 1 calc R . .
C2 C 0.17770(12) 0.1837(3) 0.26567(15) 0.0238(5) Uani 1 1 d . . .
C3 C 0.15404(12) 0.3197(3) 0.28243(15) 0.0257(5) Uani 1 1 d . . .
C4 C 0.18499(13) 0.3975(3) 0.34900(16) 0.0304(6) Uani 1 1 d . . .
H4A H 0.1670 0.4886 0.3615 0.036 Uiso 1 1 calc R . .
C5 C 0.24274(14) 0.3398(3) 0.39713(16) 0.0341(6) Uani 1 1 d . . .
H5A H 0.2641 0.3918 0.4432 0.041 Uiso 1 1 calc R . .
C6 C 0.26951(14) 0.2073(3) 0.37866(16) 0.0340(6) Uani 1 1 d . . .
H6A H 0.3102 0.1702 0.4107 0.041 Uiso 1 1 calc R . .
C7 C 0.23681(13) 0.1285(3) 0.31317(15) 0.0297(6) Uani 1 1 d . . .
H7A H 0.2548 0.0372 0.3009 0.036 Uiso 1 1 calc R . .
C8 C 0.02219(13) -0.0336(2) 0.17451(15) 0.0265(5) Uani 1 1 d . . .
H8A H 0.0547 -0.0891 0.1377 0.032 Uiso 1 1 calc R . .
H8B H -0.0227 -0.0098 0.1403 0.032 Uiso 1 1 calc R . .
C9 C 0.0000 -0.1256(3) 0.2500 0.0285(8) Uani 1 2 d S . .
C10 C -0.06467(16) -0.2172(3) 0.21860(19) 0.0427(7) Uani 1 1 d . . .
H10A H -0.0806 -0.2776 0.2652 0.064 Uiso 1 1 calc R . .
H10B H -0.0491 -0.2757 0.1710 0.064 Uiso 1 1 calc R . .
H10C H -0.1057 -0.1570 0.1996 0.064 Uiso 1 1 calc R . .
C11 C 0.16769(15) 0.3218(3) 0.06084(17) 0.0346(6) Uani 1 1 d . . .

loop_
_atom_site_aniso_label
_atom_site_aniso_U_11
_atom_site_aniso_U_22
_atom_site_aniso_U_33
_atom_site_aniso_U_23
_atom_site_aniso_U_13
_atom_site_aniso_U_12
Ni1 0.0194(2) 0.0164(2) 0.0260(2) 0.000 0.00207(16) 0.000
S1 0.0257(3) 0.0190(3) 0.0334(4) -0.0009(3) 0.0039(2) -0.0025(2)
N1 0.0234(9) 0.0175(10) 0.0228(10) -0.0011(8) 0.0017(7) 0.0003(7)
Fe1 0.02443(18) 0.02380(19) 0.0242(2) -0.00013(15) 0.00115(14) -0.00067(13)
O1 0.0572(13) 0.0442(13) 0.0632(15) -0.0061(11) 0.0294(11) -0.0184(10)
C12 0.0255(12) 0.0344(15) 0.0267(14) 0.0025(12) -0.0040(10) -0.0004(10)
O2 0.0405(10) 0.0441(12) 0.0320(11) -0.0107(9) -0.0065(8) 0.0055(9)
C13 0.0337(14) 0.0336(15) 0.0331(15) 0.0001(12) 0.0002(12) -0.0002(11)
O3 0.0459(12) 0.0623(15) 0.0535(14) 0.0100(12) -0.0126(11) 0.0146(11)
C1 0.0236(11) 0.0255(12) 0.0228(13) -0.0032(10) 0.0011(9) 0.0033(9)
C2 0.0207(11) 0.0289(13) 0.0222(12) -0.0015(10) 0.0049(9) -0.0013(9)
C3 0.0215(11) 0.0292(13) 0.0265(13) -0.0007(11) 0.0051(10) -0.0073(9)
C4 0.0317(13) 0.0319(14) 0.0281(14) -0.0036(11) 0.0095(11) -0.0107(10)
C5 0.0371(14) 0.0424(16) 0.0230(14) -0.0030(12) 0.0025(11) -0.0162(12)
C6 0.0276(13) 0.0502(17) 0.0241(14) 0.0048(12) -0.0014(10) -0.0083(12)
C7 0.0266(12) 0.0374(15) 0.0251(13) -0.0004(11) 0.0033(10) 0.0009(10)
C8 0.0308(12) 0.0196(12) 0.0290(14) -0.0042(10) 0.0011(10) -0.0011(9)
C9 0.0363(19) 0.0168(17) 0.032(2) 0.000 0.0011(15) 0.000
C10 0.0582(18) 0.0283(15) 0.0420(17) -0.0075(13) 0.0095(14) -0.0171(13)
C11 0.0419(15) 0.0298(14) 0.0326(15) -0.0031(12) 0.0090(12) -0.0014(12)

loop_
_geom_bond_atom_site_label_1
_geom_bond_atom_site_label_2
_geom_bond_distance
_geom_bond_site_symmetry_2
_geom_bond_publ_flag
Ni1 N1 1.8997(18) 2 ?
Ni1 N1 1.8997(18) . ?
Ni1 S1 2.1974(6) . ?
Ni1 S1 2.1974(6) 2 ?
Ni1 Fe1 2.8928(4) 2 ?
Ni1 Fe1 2.8928(4) . ?
S1 C3 1.783(2) . ?
S1 Fe1 2.3438(7) . ?
N1 C1 1.398(3) . ?
N1 C8 1.479(3) . ?
N1 Fe1 2.0063(19) . ?
Fe1 C12 1.780(3) . ?
Fe1 C11 1.796(3) . ?
Fe1 C13 1.835(3) . ?
Fe1 C1 2.046(2) . ?
C11 O1 1.136(3) . ?
C12 O2 1.145(3) . ?
C13 O3 1.133(3) . ?
C1 C2 1.481(3) . ?
C2 C3 1.392(3) . ?
C2 C7 1.393(3) . ?
C3 C4 1.386(3) . ?
C4 C5 1.388(4) . ?
C5 C6 1.386(4) . ?
C6 C7 1.392(3) . ?
C8 C9 1.536(3) . ?
C9 C10 1.533(3) . ?
C9 C10 1.533(3) 2 ?
C9 C8 1.536(3) 2 ?
